data_2242084
loop_
_publ_author_name
'Shaik, Althaf'
'Kirubakaran, Sivapriya'
'Thiruvenkatam, Vijay'

_publ_section_title
;
 Crystal structure and Hirshfeld surface analysis of ethyl
 5-phenylisoxazole-3-carboxylate
;
_journal_issue 4
_journal_name_full 'Acta Crystallographica Section E'
_journal_page_first 531
_journal_page_last 534
_journal_paper_doi 10.1107/S2056989017003127
_journal_volume 73
_journal_year 2017
_chemical_formula_iupac 'C12 H11 N O3'
_chemical_formula_moiety 'C12 H11 N O3'
_chemical_formula_sum 'C12 H11 N O3'
_chemical_formula_weight 217.22
_chemical_name_systematic
;
Ethyl 5-phenylisoxazole-3-carboxylate
;
_space_group_crystal_system monoclinic
_space_group_IT_number 14
_space_group_name_Hall '-P 2yn'
_space_group_name_H-M_alt 'P 1 21/n 1'
_symmetry_space_group_name_Hall '-P 2yn'
_symmetry_space_group_name_H-M 'P 1 21/n 1'
_atom_sites_solution_hydrogens geom
_atom_sites_solution_primary direct
_atom_sites_solution_secondary difmap
_audit_creation_method SHELXL-2016/4
_cell_angle_alpha 90
_cell_angle_beta 94.508(5)
_cell_angle_gamma 90
_cell_formula_units_Z 4
_cell_length_a 5.4447(7)
_cell_length_b 17.180(2)
_cell_length_c 11.7603(19)
_cell_measurement_reflns_used 5392
_cell_measurement_temperature 100(2)
_cell_measurement_theta_max 30.53
_cell_measurement_theta_min 2.37
_cell_volume 1096.7(3)
_computing_cell_refinement
;
SAINT (Bruker, 2006)
;
_computing_data_collection
;
APEX2 (Bruker, 2006)
;
_computing_data_reduction
;
SAINT (Bruker, 2006)
;
_computing_molecular_graphics
;
SHELXTL (Sheldrick 2008) and Mercury (Macrae <i>et al.</i>,
2008)
;
_computing_publication_material
;
SHELXTL (Sheldrick 2008)
;
_computing_structure_refinement
;
SHELXL2014 (Sheldrick, 2015)
;
_computing_structure_solution
;
SHELXS97 (Sheldrick 2008)
;
_diffrn_ambient_temperature 100(2)
_diffrn_measured_fraction_theta_full 0.998
_diffrn_measured_fraction_theta_max 0.993
_diffrn_measurement_device_type 'Bruker APEXII CCD'
_diffrn_measurement_method '\f and \w scans'
_diffrn_radiation_type MoK\a
_diffrn_radiation_wavelength 0.71073
_diffrn_reflns_av_R_equivalents 0.0749
_diffrn_reflns_limit_h_max 7
_diffrn_reflns_limit_h_min -5
_diffrn_reflns_limit_k_max 23
_diffrn_reflns_limit_k_min -23
_diffrn_reflns_limit_l_max 14
_diffrn_reflns_limit_l_min -15
_diffrn_reflns_number 14119
_diffrn_reflns_theta_full 25.242
_diffrn_reflns_theta_max 28.693
_diffrn_reflns_theta_min 2.371
_exptl_absorpt_coefficient_mu 0.096
_exptl_absorpt_correction_type none
_exptl_crystal_colour colourless
_exptl_crystal_density_diffrn 1.316
_exptl_crystal_description blocks
_exptl_crystal_F_000 456
_exptl_crystal_size_max 0.4
_exptl_crystal_size_mid 0.2
_exptl_crystal_size_min 0.2
_refine_diff_density_max 0.271
_refine_diff_density_min -0.303
_refine_ls_extinction_method none
_refine_ls_goodness_of_fit_ref 1.087
_refine_ls_hydrogen_treatment constr
_refine_ls_matrix_type full
_refine_ls_number_parameters 146
_refine_ls_number_reflns 2813
_refine_ls_number_restraints 0
_refine_ls_restrained_S_all 1.087
_refine_ls_R_factor_all 0.1108
_refine_ls_R_factor_gt 0.0636
_refine_ls_shift/su_max 0.000
_refine_ls_shift/su_mean 0.000
_refine_ls_structure_factor_coef Fsqd
_refine_ls_weighting_details 'w=1/[\s^2^(Fo^2^)+(0.1000P)^2^] where P=(Fo^2^+2Fc^2^)/3'
_refine_ls_weighting_scheme calc
_refine_ls_wR_factor_gt 0.1526
_refine_ls_wR_factor_ref 0.1772
_reflns_number_gt 1889
_reflns_number_total 2813
_reflns_threshold_expression 'I > 2\s(I)'
_cod_data_source_file su5350sup1.cif
_cod_data_source_block I
_cod_original_cell_volume 1096.6(3)
_cod_database_code 2242084
_shelx_space_group_comment
;
The symmetry employed for this shelxl refinement is uniquely defined
by the following loop, which should always be used as a source of
symmetry information in preference to the above space-group names.
They are only intended as comments.
;

loop_
_space_group_symop_operation_xyz
'x, y, z'
'-x+1/2, y+1/2, -z+1/2'
'-x, -y, -z'
'x-1/2, -y-1/2, z-1/2'

loop_
_atom_site_type_symbol
_atom_site_label
_atom_site_fract_x
_atom_site_fract_y
_atom_site_fract_z
_atom_site_U_iso_or_equiv
_atom_site_adp_type
_atom_site_calc_flag
_atom_site_occupancy
O O1 0.1048(2) 0.62026(7) 0.20002(11) 0.0221(4) Uani d 1
O O3 -0.4360(3) 0.73867(7) 0.01862(12) 0.0230(4) Uani d 1
O O2 -0.6161(2) 0.62208(7) -0.01700(11) 0.0243(4) Uani d 1
C C10 -0.4499(3) 0.66119(10) 0.02530(16) 0.0184(4) Uani d 1
C C6 0.1914(3) 0.48387(10) 0.22525(16) 0.0181(4) Uani d 1
N N1 -0.0666(3) 0.67215(8) 0.14685(14) 0.0225(4) Uani d 1
C C4 0.5520(4) 0.44302(11) 0.34137(19) 0.0256(5) Uani d 1
H H4 0.692513 0.455560 0.387897 0.031 Uiso calc 1
C C7 0.0322(4) 0.54579(9) 0.17410(16) 0.0174(4) Uani d 1
C C9 -0.2320(3) 0.62718(10) 0.09196(15) 0.0180(4) Uani d 1
C C5 0.4000(4) 0.50161(10) 0.29503(17) 0.0234(5) Uani d 1
H H5 0.438869 0.553372 0.311094 0.028 Uiso calc 1
C C3 0.4941(4) 0.36559(11) 0.31817(17) 0.0249(5) Uani d 1
H H3 0.596502 0.326217 0.348598 0.030 Uiso calc 1
C C1 0.1308(4) 0.40540(10) 0.20262(16) 0.0203(4) Uani d 1
H H1 -0.010182 0.392615 0.156628 0.024 Uiso calc 1
C C12 -0.5855(4) 0.86283(11) -0.04174(18) 0.0273(5) Uani d 1
H H12A -0.579681 0.880375 0.035929 0.041 Uiso calc 1
H H12B -0.711938 0.890614 -0.086440 0.041 Uiso calc 1
H H12C -0.429204 0.872225 -0.071751 0.041 Uiso calc 1
C C8 -0.1780(3) 0.54715(9) 0.10639(16) 0.0185(4) Uani d 1
H H8 -0.267753 0.504983 0.075862 0.022 Uiso calc 1
C C11 -0.6410(4) 0.77721(11) -0.04635(18) 0.0243(5) Uani d 1
H H11A -0.794720 0.766468 -0.012878 0.029 Uiso calc 1
H H11B -0.654755 0.759053 -0.124690 0.029 Uiso calc 1
C C2 0.2846(4) 0.34724(10) 0.24996(17) 0.0237(5) Uani d 1
H H2 0.245566 0.295307 0.235394 0.028 Uiso calc 1

loop_
_atom_site_aniso_label
_atom_site_aniso_U_11
_atom_site_aniso_U_22
_atom_site_aniso_U_33
_atom_site_aniso_U_12
_atom_site_aniso_U_13
_atom_site_aniso_U_23
O1 0.0236(8) 0.0114(6) 0.0300(8) 0.0009(5) -0.0065(6) 0.0016(5)
O3 0.0239(8) 0.0128(6) 0.0314(8) 0.0024(5) -0.0047(6) 0.0009(5)
O2 0.0233(8) 0.0170(6) 0.0319(8) -0.0022(5) -0.0028(6) -0.0018(6)
C10 0.0199(10) 0.0140(8) 0.0215(10) -0.0001(7) 0.0026(8) -0.0025(7)
C6 0.0190(10) 0.0150(8) 0.0207(10) 0.0016(7) 0.0047(8) 0.0019(7)
N1 0.0246(10) 0.0139(7) 0.0280(9) 0.0031(6) -0.0052(7) 0.0029(7)
C4 0.0195(11) 0.0220(10) 0.0345(12) -0.0005(8) -0.0036(8) 0.0034(8)
C7 0.0234(11) 0.0102(8) 0.0190(10) -0.0019(7) 0.0041(8) -0.0019(7)
C9 0.0209(10) 0.0131(8) 0.0204(10) -0.0019(7) 0.0035(8) 0.0001(7)
C5 0.0211(11) 0.0146(9) 0.0345(12) -0.0003(7) 0.0017(9) 0.0006(8)
C3 0.0224(11) 0.0195(9) 0.0331(11) 0.0057(8) 0.0038(9) 0.0064(8)
C1 0.0218(11) 0.0161(8) 0.0228(10) -0.0003(7) 0.0005(8) -0.0010(7)
C12 0.0294(12) 0.0197(9) 0.0320(12) 0.0047(8) -0.0019(9) 0.0042(8)
C8 0.0208(10) 0.0108(8) 0.0243(10) -0.0014(7) 0.0032(8) -0.0020(7)
C11 0.0219(11) 0.0197(9) 0.0300(11) 0.0041(8) -0.0055(8) 0.0009(8)
C2 0.0276(11) 0.0150(8) 0.0289(11) 0.0020(8) 0.0042(8) -0.0001(8)

loop_
_atom_type_symbol
_atom_type_description
_atom_type_scat_dispersion_real
_atom_type_scat_dispersion_imag
_atom_type_scat_source
C C 0.0033 0.0016 'International Tables Vol C Tables 4.2.6.8 and 6.1.1.4'
H H 0.0000 0.0000 'International Tables Vol C Tables 4.2.6.8 and 6.1.1.4'
N N 0.0061 0.0033 'International Tables Vol C Tables 4.2.6.8 and 6.1.1.4'
O O 0.0106 0.0060 'International Tables Vol C Tables 4.2.6.8 and 6.1.1.4'

loop_
_geom_angle_atom_site_label_1
_geom_angle_atom_site_label_2
_geom_angle_atom_site_label_3
_geom_angle
C7 O1 N1 108.98(13)
C10 O3 C11 115.97(14)
O2 C10 O3 125.19(16)
O2 C10 C9 122.75(16)
O3 C10 C9 112.06(15)
C5 C6 C1 119.53(17)
C5 C6 C7 120.93(16)
C1 C6 C7 119.54(17)
C9 N1 O1 104.55(14)
C3 C4 C5 119.89(19)
C3 C4 H4 120.1
C5 C4 H4 120.1
O1 C7 C8 109.53(15)
O1 C7 C6 115.78(16)
C8 C7 C6 134.68(16)
C8 C9 N1 112.59(16)
C8 C9 C10 126.49(16)
N1 C9 C10 120.92(15)
C6 C5 C4 120.69(17)
C6 C5 H5 119.7
C4 C5 H5 119.7
C2 C3 C4 119.87(18)
C2 C3 H3 120.1
C4 C3 H3 120.1
C2 C1 C6 119.14(18)
C2 C1 H1 120.4
C6 C1 H1 120.4
C11 C12 H12A 109.5
C11 C12 H12B 109.5
H12A C12 H12B 109.5
C11 C12 H12C 109.5
H12A C12 H12C 109.5
H12B C12 H12C 109.5
C9 C8 C7 104.35(15)
C9 C8 H8 127.8
C7 C8 H8 127.8
O3 C11 C12 106.35(15)
O3 C11 H11A 110.5
C12 C11 H11A 110.5
O3 C11 H11B 110.5
C12 C11 H11B 110.5
H11A C11 H11B 108.7
C3 C2 C1 120.87(17)
C3 C2 H2 119.6
C1 C2 H2 119.6

loop_
_geom_bond_atom_site_label_1
_geom_bond_atom_site_label_2
_geom_bond_distance
O1 C7 1.366(2)
O1 N1 1.4018(19)
O3 C10 1.336(2)
O3 C11 1.461(2)
O2 C10 1.203(2)
C10 C9 1.489(3)
C6 C5 1.382(3)
C6 C1 1.408(2)
C6 C7 1.471(2)
N1 C9 1.317(2)
C4 C3 1.389(3)
C4 C5 1.387(3)
C4 H4 0.9300
C7 C8 1.342(3)
C9 C8 1.413(2)
C5 H5 0.9300
C3 C2 1.379(3)
C3 H3 0.9300
C1 C2 1.391(3)
C1 H1 0.9300
C12 C11 1.502(2)
C12 H12A 0.9600
C12 H12B 0.9600
C12 H12C 0.9600
C8 H8 0.9300
C11 H11A 0.9700
C11 H11B 0.9700
C2 H2 0.9300

loop_
_geom_hbond_atom_site_label_D
_geom_hbond_atom_site_label_H
_geom_hbond_atom_site_label_A
_geom_hbond_site_symmetry_A
_geom_hbond_distance_DH
_geom_hbond_distance_HA
_geom_hbond_distance_DA
_geom_hbond_angle_DHA
C1 H1 O2 3_465 0.93 2.52 3.447(2) 171
C8 H8 O2 3_465 0.93 2.36 3.260(2) 163

loop_
_geom_torsion_atom_site_label_1
_geom_torsion_atom_site_label_2
_geom_torsion_atom_site_label_3
_geom_torsion_atom_site_label_4
_geom_torsion
C11 O3 C10 O2 -0.4(3)
C11 O3 C10 C9 179.40(15)
C7 O1 N1 C9 -0.10(19)
N1 O1 C7 C8 0.15(19)
N1 O1 C7 C6 -179.04(15)
C5 C6 C7 O1 0.1(3)
C1 C6 C7 O1 -179.73(15)
C5 C6 C7 C8 -178.8(2)
C1 C6 C7 C8 1.3(3)
O1 N1 C9 C8 0.0(2)
O1 N1 C9 C10 179.04(15)
O2 C10 C9 C8 6.0(3)
O3 C10 C9 C8 -173.78(16)
O2 C10 C9 N1 -172.86(18)
O3 C10 C9 N1 7.3(2)
C1 C6 C5 C4 1.1(3)
C7 C6 C5 C4 -178.82(18)
C3 C4 C5 C6 -0.4(3)
C5 C4 C3 C2 -0.6(3)
C5 C6 C1 C2 -0.9(3)
C7 C6 C1 C2 179.02(17)
N1 C9 C8 C7 0.1(2)
C10 C9 C8 C7 -178.89(17)
O1 C7 C8 C9 -0.13(19)
C6 C7 C8 C9 178.9(2)
C10 O3 C11 C12 179.89(15)
C4 C3 C2 C1 0.8(3)
C6 C1 C2 C3 0.0(3)

_cod_database_fobs_code 2242084
